data_2224667
loop_
_publ_author_name
'Caracelli, Ignez'
'Trindade, Antonio C.'
'Moran, Paulo J. S.'
'Hinoue, Luciana'
'Zukerman-Schpector, Julio'
'Tiekink, Edward R. T.'

_publ_section_title
;
 (<i>Z</i>)-Ethyl 2-hydroxyimino-2-(4-nitrobenzyl)ethanoate
;
_journal_coeditor_code HG2614
_journal_issue 1
_journal_name_full 'Acta Crystallographica Section E'
_journal_page_first o137
_journal_paper_doi 10.1107/S1600536809052386
_journal_volume 66
_journal_year 2010
_chemical_formula_iupac 'C11 H10 N2 O6'
_chemical_formula_moiety 'C11 H10 N2 O6'
_chemical_formula_sum 'C11 H10 N2 O6'
_chemical_formula_weight 266.21
_chemical_name_systematic
;
(<i>Z</i>)-Ethyl 2-hydroxyimino-2-(4-nitrobenzyl)ethanoate
;
_space_group_IT_number 15
_symmetry_cell_setting monoclinic
_symmetry_space_group_name_Hall '-C 2yc'
_symmetry_space_group_name_H-M 'C 1 2/c 1'
_atom_sites_solution_hydrogens geom
_atom_sites_solution_primary direct
_atom_sites_solution_secondary difmap
_audit_creation_method SHELXL-97
_cell_angle_alpha 90
_cell_angle_beta 106.100(2)
_cell_angle_gamma 90
_cell_formula_units_Z 8
_cell_length_a 23.2347(7)
_cell_length_b 12.0698(6)
_cell_length_c 8.9698(4)
_cell_measurement_reflns_used 4194
_cell_measurement_temperature 290(2)
_cell_measurement_theta_max 1.0
_cell_measurement_theta_min 27.5
_cell_volume 2416.82(18)
_computing_cell_refinement 'SCALEPACK (Otwinowski & Minor, 1997)'
_computing_data_collection 'COLLECT (Nonius, 1999)'
_computing_data_reduction 'DENZO and SCALEPACK (Otwinowski & Minor, 1997)'
_computing_molecular_graphics 'DIAMOND (Brandenburg, 2006)'
_computing_publication_material 'WinGX (Farrugia, 1999), PARST (Nardelli, 1995) and publCIF (Westrip, 2009)'
_computing_structure_refinement 'SHELXL97 (Sheldrick, 2008)'
_computing_structure_solution 'SIR97 (Altomare <i>et al.</i>, 1999)'
_diffrn_ambient_temperature 290(2)
_diffrn_measured_fraction_theta_full 0.993
_diffrn_measured_fraction_theta_max 0.993
_diffrn_measurement_device_type 'Nonius KappaCCD'
_diffrn_measurement_method 'CCD rotation images, thick slices'
_diffrn_radiation_monochromator graphite
_diffrn_radiation_source 'fine-focus sealed tube'
_diffrn_radiation_type MoK\a
_diffrn_radiation_wavelength 0.71073
_diffrn_reflns_av_R_equivalents 0.033
_diffrn_reflns_av_sigmaI/netI 0.033
_diffrn_reflns_limit_h_max 28
_diffrn_reflns_limit_h_min -30
_diffrn_reflns_limit_k_max 14
_diffrn_reflns_limit_k_min -15
_diffrn_reflns_limit_l_max 11
_diffrn_reflns_limit_l_min -8
_diffrn_reflns_number 8147
_diffrn_reflns_theta_full 27.5
_diffrn_reflns_theta_max 27.5
_diffrn_reflns_theta_min 1.9
_diffrn_standards_decay_% <1
_diffrn_standards_interval_count 0
_diffrn_standards_number 0
_exptl_absorpt_coefficient_mu 0.121
_exptl_absorpt_correction_type none
_exptl_crystal_colour colourless
_exptl_crystal_density_diffrn 1.463
_exptl_crystal_density_method 'not measured'
_exptl_crystal_description irregular
_exptl_crystal_F_000 1104
_exptl_crystal_size_max 0.18
_exptl_crystal_size_mid 0.15
_exptl_crystal_size_min 0.12
_refine_diff_density_max 0.20
_refine_diff_density_min -0.19
_refine_ls_extinction_method none
_refine_ls_goodness_of_fit_ref 1.05
_refine_ls_hydrogen_treatment constr
_refine_ls_matrix_type full
_refine_ls_number_parameters 189
_refine_ls_number_reflns 2752
_refine_ls_number_restraints 0
_refine_ls_restrained_S_all 1.05
_refine_ls_R_factor_all 0.070
_refine_ls_R_factor_gt 0.048
_refine_ls_shift/su_max_lt 0.001
_refine_ls_shift/su_mean 0.000
_refine_ls_structure_factor_coef Fsqd
_refine_ls_weighting_details 'calc w=1/[\s^2^(Fo^2^)+(0.0493P)^2^+1.3639P] where P=(Fo^2^+2Fc^2^)/3'
_refine_ls_weighting_scheme calc
_refine_ls_wR_factor_gt 0.111
_refine_ls_wR_factor_ref 0.128
_reflns_number_gt 2004
_reflns_number_total 2752
_reflns_threshold_expression I>2\s(I)
_cod_data_source_file hg2614.cif
_cod_data_source_block I
_cod_original_sg_symbol_H-M 'C 2/c'
_cod_database_code 2224667
_cod_database_fobs_code 2224667

loop_
_symmetry_equiv_pos_as_xyz
'x, y, z'
'-x, y, -z+1/2'
'x+1/2, y+1/2, z'
'-x+1/2, y+1/2, -z+1/2'
'-x, -y, -z'
'x, -y, z-1/2'
'-x+1/2, -y+1/2, -z'
'x+1/2, -y+1/2, z-1/2'

loop_
_atom_site_type_symbol
_atom_site_label
_atom_site_fract_x
_atom_site_fract_y
_atom_site_fract_z
_atom_site_U_iso_or_equiv
_atom_site_adp_type
_atom_site_calc_flag
_atom_site_refinement_flags
_atom_site_occupancy
_atom_site_disorder_assembly
_atom_site_disorder_group
O O1 0.50114(9) 0.16899(16) 1.0271(2) 0.1080(7) Uani d . 1 . .
O O2 0.47793(8) 0.32527(15) 0.9163(2) 0.0950(6) Uani d . 1 . .
O O3 0.29936(6) -0.09600(9) 0.44259(15) 0.0585(4) Uani d . 1 . .
O O4 0.21512(6) 0.18581(10) 0.13275(15) 0.0581(4) Uani d . 1 . .
H H4O 0.2168 0.2525 0.1169 0.087 Uiso calc R 1 . .
O O5 0.21223(6) -0.07843(11) 0.10633(16) 0.0652(4) Uani d . 1 . .
O O6 0.15870(6) -0.01284(12) 0.25941(16) 0.0662(4) Uani d . 1 . .
N N1 0.47188(8) 0.22595(16) 0.9220(2) 0.0685(5) Uani d . 1 . .
N N2 0.26049(6) 0.15679(11) 0.26243(16) 0.0477(3) Uani d . 1 A .
C C1 0.42724(8) 0.17138(15) 0.7937(2) 0.0517(4) Uani d . 1 . .
C C2 0.42939(8) 0.05779(16) 0.7813(2) 0.0586(5) Uani d . 1 . .
H H2 0.4580 0.0165 0.8527 0.070 Uiso calc R 1 . .
C C3 0.38815(8) 0.00701(15) 0.6605(2) 0.0539(4) Uani d . 1 . .
H H3 0.3893 -0.0695 0.6489 0.065 Uiso calc R 1 . .
C C4 0.34459(7) 0.06915(13) 0.55497(18) 0.0426(4) Uani d . 1 . .
C C5 0.34325(8) 0.18320(13) 0.5725(2) 0.0489(4) Uani d . 1 . .
H H5 0.3140 0.2249 0.5036 0.059 Uiso calc R 1 . .
C C6 0.38527(8) 0.23516(15) 0.6919(2) 0.0537(4) Uani d . 1 . .
H H6 0.3851 0.3118 0.7030 0.064 Uiso calc R 1 . .
C C7 0.30018(7) 0.00492(13) 0.43324(19) 0.0434(4) Uani d . 1 A .
C C8 0.25518(7) 0.05606(13) 0.29990(18) 0.0423(4) Uani d . 1 . .
C C9 0.20639(7) -0.02027(13) 0.2087(2) 0.0460(4) Uani d . 1 A .
C C10 0.1039(4) -0.0815(6) 0.1899(9) 0.066(2) Uani d P 0.50 A 1
H H10A 0.0680 -0.0394 0.1868 0.079 Uiso calc PR 0.50 A 1
H H10B 0.1026 -0.1031 0.0849 0.079 Uiso calc PR 0.50 A 1
C C11 0.1074(2) -0.1772(4) 0.2855(6) 0.0772(13) Uani d P 0.50 A 1
H H11A 0.0750 -0.2264 0.2390 0.116 Uiso calc PR 0.50 A 1
H H11B 0.1048 -0.1552 0.3863 0.116 Uiso calc PR 0.50 A 1
H H11C 0.1448 -0.2143 0.2954 0.116 Uiso calc PR 0.50 A 1
C C10A 0.1143(2) -0.0975(4) 0.1926(6) 0.093(5) Uani d PR 0.50 A 2
H H10C 0.1335 -0.1679 0.1858 0.112 Uiso calc PR 0.50 A 2
H H10D 0.0907 -0.0761 0.0895 0.112 Uiso calc PR 0.50 A 2
C C11A 0.0755(3) -0.1055(8) 0.3013(8) 0.127(3) Uani d P 0.50 A 2
H H11D 0.0423 -0.1540 0.2578 0.190 Uiso calc PR 0.50 A 2
H H11E 0.0607 -0.0333 0.3162 0.190 Uiso calc PR 0.50 A 2
H H11F 0.0986 -0.1344 0.3993 0.190 Uiso calc PR 0.50 A 2

loop_
_atom_site_aniso_label
_atom_site_aniso_U_11
_atom_site_aniso_U_22
_atom_site_aniso_U_33
_atom_site_aniso_U_12
_atom_site_aniso_U_13
_atom_site_aniso_U_23
O1 0.1132(14) 0.0968(14) 0.0788(11) 0.0063(10) -0.0320(10) -0.0089(10)
O2 0.1013(13) 0.0768(12) 0.0881(12) -0.0268(9) -0.0050(9) -0.0171(9)
O3 0.0739(8) 0.0300(6) 0.0639(8) -0.0020(5) 0.0064(6) 0.0004(5)
O4 0.0661(8) 0.0380(6) 0.0606(8) 0.0033(6) 0.0019(6) 0.0087(6)
O5 0.0750(9) 0.0528(8) 0.0690(9) -0.0128(6) 0.0219(7) -0.0214(7)
O6 0.0567(8) 0.0706(9) 0.0725(9) -0.0230(6) 0.0200(7) -0.0229(7)
N1 0.0640(10) 0.0740(12) 0.0597(10) -0.0055(9) 0.0045(8) -0.0137(9)
N2 0.0525(8) 0.0343(7) 0.0530(8) -0.0005(6) 0.0090(6) 0.0020(6)
C1 0.0474(9) 0.0570(11) 0.0489(9) -0.0046(8) 0.0102(7) -0.0072(8)
C2 0.0537(10) 0.0581(11) 0.0564(11) 0.0083(8) 0.0026(8) 0.0019(9)
C3 0.0572(10) 0.0403(9) 0.0599(11) 0.0054(8) 0.0090(8) 0.0003(8)
C4 0.0437(8) 0.0358(8) 0.0483(9) -0.0003(6) 0.0127(7) -0.0003(6)
C5 0.0513(9) 0.0356(8) 0.0553(10) 0.0010(7) 0.0071(7) -0.0010(7)
C6 0.0604(10) 0.0399(9) 0.0581(10) -0.0047(8) 0.0120(8) -0.0070(8)
C7 0.0482(9) 0.0328(8) 0.0496(9) -0.0010(7) 0.0144(7) -0.0007(6)
C8 0.0463(8) 0.0328(8) 0.0474(9) -0.0017(6) 0.0126(7) -0.0028(6)
C9 0.0515(9) 0.0344(8) 0.0492(9) -0.0023(7) 0.0089(7) 0.0022(7)
C10 0.043(2) 0.057(3) 0.087(5) -0.016(2) 0.001(3) -0.004(3)
C11 0.068(3) 0.074(3) 0.081(3) -0.027(2) 0.005(2) 0.007(3)
C10A 0.061(5) 0.139(10) 0.085(6) -0.044(5) 0.031(4) -0.056(6)
C11A 0.105(5) 0.187(8) 0.105(4) -0.088(5) 0.057(4) -0.057(5)

loop_
_atom_type_symbol
_atom_type_description
_atom_type_scat_dispersion_real
_atom_type_scat_dispersion_imag
_atom_type_scat_source
C C 0.0033 0.0016 'International Tables Vol C Tables 4.2.6.8 and 6.1.1.4'
H H 0.0000 0.0000 'International Tables Vol C Tables 4.2.6.8 and 6.1.1.4'
N N 0.0061 0.0033 'International Tables Vol C Tables 4.2.6.8 and 6.1.1.4'
O O 0.0106 0.0060 'International Tables Vol C Tables 4.2.6.8 and 6.1.1.4'

loop_
_geom_angle_atom_site_label_1
_geom_angle_atom_site_label_2
_geom_angle_atom_site_label_3
_geom_angle_site_symmetry_1
_geom_angle_site_symmetry_3
_geom_angle
_geom_angle_publ_flag
N2 O4 H4O . . 109.5 ?
C9 O6 C10A . . 112.3(3) ?
C9 O6 C10 . . 121.3(4) ?
O2 N1 O1 . . 123.25(18) ?
O2 N1 C1 . . 118.35(18) ?
O1 N1 C1 . . 118.39(19) ?
C8 N2 O4 . . 110.88(13) ?
C6 C1 C2 . . 122.63(16) ?
C6 C1 N1 . . 119.02(17) ?
C2 C1 N1 . . 118.35(17) ?
C3 C2 C1 . . 118.33(17) ?
C3 C2 H2 . . 120.8 ?
C1 C2 H2 . . 120.8 ?
C2 C3 C4 . . 120.66(17) ?
C2 C3 H3 . . 119.7 ?
C4 C3 H3 . . 119.7 ?
C5 C4 C3 . . 119.42(16) ?
C5 C4 C7 . . 124.40(15) ?
C3 C4 C7 . . 116.12(15) ?
C6 C5 C4 . . 120.29(16) ?
C6 C5 H5 . . 119.9 ?
C4 C5 H5 . . 119.9 ?
C1 C6 C5 . . 118.66(16) ?
C1 C6 H6 . . 120.7 ?
C5 C6 H6 . . 120.7 ?
O3 C7 C8 . . 116.64(14) ?
O3 C7 C4 . . 119.20(15) ?
C8 C7 C4 . . 124.15(14) ?
N2 C8 C7 . . 120.63(14) ?
N2 C8 C9 . . 123.39(14) ?
C7 C8 C9 . . 115.87(13) ?
O5 C9 O6 . . 126.44(16) ?
O5 C9 C8 . . 123.10(16) ?
O6 C9 C8 . . 110.45(14) ?
C11 C10 O6 . . 107.2(6) ?
C11 C10 H10A . . 110.3 ?
O6 C10 H10A . . 110.3 ?
C11 C10 H10B . . 110.3 ?
O6 C10 H10B . . 110.3 ?
H10A C10 H10B . . 108.5 ?
C10 C11 H11A . . 109.5 ?
C10 C11 H11B . . 109.5 ?
H11A C11 H11B . . 109.5 ?
C10 C11 H11C . . 109.5 ?
H11A C11 H11C . . 109.5 ?
H11B C11 H11C . . 109.5 ?
O6 C10A C11A . . 105.2(4) ?
O6 C10A H10C . . 110.7 ?
C11A C10A H10C . . 110.7 ?
O6 C10A H10D . . 110.7 ?
C11A C10A H10D . . 110.7 ?
H10C C10A H10D . . 108.8 ?
C10A C11A H11D . . 109.5 ?
C10A C11A H11E . . 109.5 ?
H11D C11A H11E . . 109.5 ?
C10A C11A H11F . . 109.5 ?
H11D C11A H11F . . 109.5 ?
H11E C11A H11F . . 109.5 ?

loop_
_geom_bond_atom_site_label_1
_geom_bond_atom_site_label_2
_geom_bond_site_symmetry_2
_geom_bond_distance
_geom_bond_publ_flag
O1 N1 . 1.212(2) ?
O2 N1 . 1.210(2) ?
O3 C7 . 1.2215(19) ?
O4 N2 . 1.3809(18) ?
O4 H4O . 0.8200 ?
O5 C9 . 1.193(2) ?
O6 C9 . 1.312(2) ?
O6 C10A . 1.458(5) ?
O6 C10 . 1.502(6) ?
N1 C1 . 1.474(2) ?
N2 C8 . 1.276(2) ?
C1 C6 . 1.372(3) ?
C1 C2 . 1.378(3) ?
C2 C3 . 1.376(3) ?
C2 H2 . 0.9300 ?
C3 C4 . 1.397(2) ?
C3 H3 . 0.9300 ?
C4 C5 . 1.387(2) ?
C4 C7 . 1.494(2) ?
C5 C6 . 1.384(2) ?
C5 H5 . 0.9300 ?
C6 H6 . 0.9300 ?
C7 C8 . 1.487(2) ?
C8 C9 . 1.513(2) ?
C10 C11 . 1.427(10) ?
C10 H10A . 0.9700 ?
C10 H10B . 0.9700 ?
C11 H11A . 0.9600 ?
C11 H11B . 0.9600 ?
C11 H11C . 0.9600 ?
C10A C11A . 1.503(8) ?
C10A H10C . 0.9700 ?
C10A H10D . 0.9700 ?
C11A H11D . 0.9600 ?
C11A H11E . 0.9600 ?
C11A H11F . 0.9600 ?

loop_
_geom_hbond_atom_site_label_D
_geom_hbond_atom_site_label_H
_geom_hbond_atom_site_label_A
_geom_hbond_site_symmetry_A
_geom_hbond_distance_DH
_geom_hbond_distance_HA
_geom_hbond_distance_DA
_geom_hbond_angle_DHA
O4 H4o O3 4_555 0.82 1.91 2.7165(16) 166
C5 H5 O5 4_555 0.93 2.58 3.371(2) 144
C2 H2 O1 5_657 0.93 2.55 3.393(3) 151
C11 H11a O1 3_444 0.96 2.52 3.426(5) 158

loop_
_geom_torsion_atom_site_label_1
_geom_torsion_atom_site_label_2
_geom_torsion_atom_site_label_3
_geom_torsion_atom_site_label_4
_geom_torsion_site_symmetry_1
_geom_torsion_site_symmetry_2
_geom_torsion_site_symmetry_3
_geom_torsion_site_symmetry_4
_geom_torsion
_geom_torsion_publ_flag
O2 N1 C1 C6 . . . . -14.5(3) ?
O1 N1 C1 C6 . . . . 166.2(2) ?
O2 N1 C1 C2 . . . . 165.6(2) ?
O1 N1 C1 C2 . . . . -13.7(3) ?
C6 C1 C2 C3 . . . . 0.9(3) ?
N1 C1 C2 C3 . . . . -179.25(16) ?
C1 C2 C3 C4 . . . . -1.1(3) ?
C2 C3 C4 C5 . . . . 0.2(3) ?
C2 C3 C4 C7 . . . . -176.95(16) ?
C3 C4 C5 C6 . . . . 1.0(3) ?
C7 C4 C5 C6 . . . . 177.94(15) ?
C2 C1 C6 C5 . . . . 0.3(3) ?
N1 C1 C6 C5 . . . . -179.55(16) ?
C4 C5 C6 C1 . . . . -1.3(3) ?
C5 C4 C7 O3 . . . . -168.26(17) ?
C3 C4 C7 O3 . . . . 8.8(2) ?
C5 C4 C7 C8 . . . . 10.7(2) ?
C3 C4 C7 C8 . . . . -172.33(15) ?
O4 N2 C8 C7 . . . . 177.96(13) ?
O4 N2 C8 C9 . . . . 1.9(2) ?
O3 C7 C8 N2 . . . . -165.30(16) ?
C4 C7 C8 N2 . . . . 15.8(2) ?
O3 C7 C8 C9 . . . . 11.0(2) ?
C4 C7 C8 C9 . . . . -167.90(14) ?
C10A O6 C9 O5 . . . . 8.9(3) ?
C10 O6 C9 O5 . . . . 0.4(4) ?
C10A O6 C9 C8 . . . . -170.7(2) ?
C10 O6 C9 C8 . . . . -179.1(3) ?
N2 C8 C9 O5 . . . . 91.4(2) ?
C7 C8 C9 O5 . . . . -84.8(2) ?
N2 C8 C9 O6 . . . . -89.0(2) ?
C7 C8 C9 O6 . . . . 94.77(17) ?
C9 O6 C10 C11 . . . . 96.0(7) ?
C10A O6 C10 C11 . . . . 53.9(18) ?
C9 O6 C10A C11A . . . . 159.5(4) ?
C10 O6 C10A C11A . . . . -59(2) ?
